data_7021781
loop_
_publ_author_name
'Zheng, Feng'
'Hutton, Alan T.'
'van Sittert, Cornelia G. C. E.'
'Moss, John R.'
'Mapolie, Selwyn F.'

_publ_section_title
;
 Synthesis, structural characterization and cis-trans isomerization of
 novel (salicylaldiminato)platinum(ii) complexes.
;
_journal_issue 31
_journal_name_full 'Dalton transactions (Cambridge, England : 2003)'
_journal_page_first 11163
_journal_page_last 11179
_journal_paper_doi 10.1039/c3dt51283e
_journal_volume 42
_journal_year 2013
_chemical_formula_moiety 'C21 H28 Cl1 N O2 Pt S, C H2 Cl2'
_chemical_formula_sum 'C22 H30 Cl3 N O2 Pt S'
_chemical_formula_weight 673.97
_chemical_melting_point 165
_chemical_name_common 1a
_chemical_name_systematic
; 
 ? 
;
_space_group_IT_number 2
_symmetry_cell_setting triclinic
_symmetry_space_group_name_Hall '-P 1'
_symmetry_space_group_name_H-M 'P -1'
_atom_sites_solution_hydrogens geom
_atom_sites_solution_primary direct
_atom_sites_solution_secondary difmap
_audit_creation_method SHELXL-97
_cell_angle_alpha 110.883(2)
_cell_angle_beta 108.6750(10)
_cell_angle_gamma 91.334(2)
_cell_formula_units_Z 2
_cell_length_a 9.1719(3)
_cell_length_b 11.1215(2)
_cell_length_c 14.2096(4)
_cell_measurement_reflns_used 10198
_cell_measurement_temperature 173(2)
_cell_measurement_theta_max 26.41
_cell_measurement_theta_min 2.37
_cell_volume 1267.38(6)
_computing_cell_refinement 'DENZO-SMN (Otwinowski & Minor, 1997)'
_computing_data_collection 'COLLECT program (Nonius, 2000)'
_computing_data_reduction 'DENZO-SMN (Otwinowski & Minor, 1997)'
_computing_molecular_graphics 'X-Seed (Barbour, 2001)'
_computing_publication_material 'SHELXL-97 (Sheldrick, 2001)'
_computing_structure_refinement 'SHELXL-97 (Sheldrick, 1997)'
_computing_structure_solution 'SHELXS-97 (Sheldrick, 1997)'
_diffrn_ambient_temperature 173(2)
_diffrn_measured_fraction_theta_full 0.998
_diffrn_measured_fraction_theta_max 0.998
_diffrn_measurement_device_type 'Nonius Kappa CCD diffractometer'
_diffrn_measurement_method '1.2\% \f scans and \w scans'
_diffrn_radiation_monochromator graphite
_diffrn_radiation_source 'fine-focus sealed tube'
_diffrn_radiation_type MoK\a
_diffrn_radiation_wavelength 0.71073
_diffrn_reflns_av_R_equivalents 0.0251
_diffrn_reflns_av_unetI/netI 0.0355
_diffrn_reflns_limit_h_max 11
_diffrn_reflns_limit_h_min -11
_diffrn_reflns_limit_k_max 13
_diffrn_reflns_limit_k_min -13
_diffrn_reflns_limit_l_max 17
_diffrn_reflns_limit_l_min -17
_diffrn_reflns_number 10198
_diffrn_reflns_theta_full 26.41
_diffrn_reflns_theta_max 26.41
_diffrn_reflns_theta_min 2.37
_diffrn_standards_decay_% 0
_exptl_absorpt_coefficient_mu 5.953
_exptl_absorpt_correction_T_max 0.6473
_exptl_absorpt_correction_T_min 0.5040
_exptl_absorpt_correction_type multi-scan
_exptl_absorpt_process_details 'SADABS (Sheldrick, 1996)'
_exptl_crystal_colour yellow
_exptl_crystal_density_diffrn 1.766
_exptl_crystal_density_method 'not measured'
_exptl_crystal_description block
_exptl_crystal_F_000 660
_exptl_crystal_size_max 0.19
_exptl_crystal_size_mid 0.14
_exptl_crystal_size_min 0.11
_refine_diff_density_max 2.272
_refine_diff_density_min -0.903
_refine_diff_density_rms 0.122
_refine_ls_extinction_coef 0.00257(14)
_refine_ls_extinction_expression Fc^*^=kFc[1+0.001xFc^2^\l^3^/sin(2\q)]^-1/4^
_refine_ls_extinction_method SHELXL
_refine_ls_goodness_of_fit_ref 1.058
_refine_ls_hydrogen_treatment constr
_refine_ls_matrix_type full
_refine_ls_number_parameters 272
_refine_ls_number_reflns 5197
_refine_ls_number_restraints 0
_refine_ls_restrained_S_all 1.058
_refine_ls_R_factor_all 0.0337
_refine_ls_R_factor_gt 0.0239
_refine_ls_shift/su_max 0.002
_refine_ls_shift/su_mean 0.000
_refine_ls_structure_factor_coef Fsqd
_refine_ls_weighting_details 'calc w=1/[\s^2^(Fo^2^)+(0.0069P)^2^+2.4764P] where P=(Fo^2^+2Fc^2^)/3'
_refine_ls_weighting_scheme calc
_refine_ls_wR_factor_gt 0.0411
_refine_ls_wR_factor_ref 0.0437
_reflns_number_gt 4574
_reflns_number_total 5197
_reflns_threshold_expression >2sigma(I)
_cod_data_source_file c3dt51283e.txt
_cod_data_source_block 1a
_cod_depositor_comments
;
The following automatic conversions were performed:

'_symmetry_cell_setting' value 'Triclinic' changed to 'triclinic'
according to /home/saulius/struct/CIF-dictionaries/cif_core.dic
dictionary named 'cif_core.dic' version 2.4.2 from 2011-04-26.

Automatic conversion script
Id: cif_fix_values 1891 2012-01-12 08:04:46Z andrius 
;
_cod_original_sg_symbol_Hall -P1
_cod_original_sg_symbol_H-M P-1
_cod_database_code 7021781

loop_
_symmetry_equiv_pos_as_xyz
'x, y, z'
'-x, -y, -z'

loop_
_atom_site_label
_atom_site_type_symbol
_atom_site_fract_x
_atom_site_fract_y
_atom_site_fract_z
_atom_site_U_iso_or_equiv
_atom_site_adp_type
_atom_site_occupancy
_atom_site_symmetry_multiplicity
_atom_site_calc_flag
_atom_site_refinement_flags
Pt1 Pt 0.169350(16) 0.432789(13) 0.152669(11) 0.01808(6) Uani 1 1 d .
Cl1 Cl 0.26711(11) 0.46264(8) 0.03012(7) 0.0279(2) Uani 1 1 d .
Cl2 Cl 0.53759(13) 0.85050(11) 0.18240(9) 0.0462(3) Uani 1 1 d .
Cl3 Cl 0.78604(15) 0.74026(12) 0.29316(13) 0.0700(4) Uani 1 1 d .
S1 S 0.04696(10) 0.23889(8) 0.02904(7) 0.02085(18) Uani 1 1 d .
O1 O 0.2889(3) 0.6124(2) 0.24955(18) 0.0233(5) Uani 1 1 d .
O2 O -0.0622(3) 0.1622(2) 0.0490(2) 0.0323(6) Uani 1 1 d .
N1 N 0.0980(3) 0.4235(2) 0.2723(2) 0.0159(6) Uani 1 1 d .
C1 C 0.2594(4) 0.6946(3) 0.3311(3) 0.0184(7) Uani 1 1 d .
C2 C 0.3259(4) 0.8270(3) 0.3710(3) 0.0239(8) Uani 1 1 d .
H2 H 0.3897 0.8530 0.3384 0.029 Uiso 1 1 calc R
C3 C 0.2992(4) 0.9180(3) 0.4564(3) 0.0271(8) Uani 1 1 d .
H3 H 0.3434 1.0066 0.4810 0.032 Uiso 1 1 calc R
C4 C 0.2088(5) 0.8834(3) 0.5077(3) 0.0298(9) Uani 1 1 d .
H4 H 0.1904 0.9476 0.5663 0.036 Uiso 1 1 calc R
C5 C 0.1469(4) 0.7553(3) 0.4724(3) 0.0272(8) Uani 1 1 d .
H5 H 0.0873 0.7307 0.5081 0.033 Uiso 1 1 calc R
C6 C 0.1698(4) 0.6591(3) 0.3838(3) 0.0202(7) Uani 1 1 d .
C7 C 0.1082(4) 0.5269(3) 0.3557(3) 0.0191(7) Uani 1 1 d .
H7 H 0.0686 0.5124 0.4055 0.023 Uiso 1 1 calc R
C8 C 0.0381(4) 0.3023(3) 0.2734(3) 0.0181(7) Uani 1 1 d .
C9 C 0.1445(4) 0.2218(3) 0.3015(3) 0.0205(7) Uani 1 1 d .
C10 C 0.0846(4) 0.1060(3) 0.3028(3) 0.0251(8) Uani 1 1 d .
H10 H 0.1535 0.0492 0.3218 0.030 Uiso 1 1 calc R
C11 C -0.0730(4) 0.0730(3) 0.2769(3) 0.0271(8) Uani 1 1 d .
H11 H -0.1119 -0.0068 0.2772 0.033 Uiso 1 1 calc R
C12 C -0.1746(4) 0.1553(3) 0.2506(3) 0.0261(8) Uani 1 1 d .
H12 H -0.2828 0.1318 0.2341 0.031 Uiso 1 1 calc R
C13 C -0.1223(4) 0.2721(3) 0.2477(3) 0.0199(7) Uani 1 1 d .
C14 C 0.3192(4) 0.2597(4) 0.3354(3) 0.0282(8) Uani 1 1 d .
H14 H 0.3376 0.3200 0.3008 0.034 Uiso 1 1 calc R
C15 C 0.4015(5) 0.1423(4) 0.3007(4) 0.0401(10) Uani 1 1 d .
H15A H 0.5133 0.1720 0.3236 0.060 Uiso 1 1 calc R
H15B H 0.3586 0.0975 0.2222 0.060 Uiso 1 1 calc R
H15C H 0.3854 0.0822 0.3341 0.060 Uiso 1 1 calc R
C16 C 0.3883(5) 0.3328(4) 0.4573(3) 0.0470(12) Uani 1 1 d .
H16A H 0.5010 0.3575 0.4792 0.070 Uiso 1 1 calc R
H16B H 0.3680 0.2764 0.4927 0.070 Uiso 1 1 calc R
H16C H 0.3404 0.4113 0.4782 0.070 Uiso 1 1 calc R
C17 C -0.2378(4) 0.3583(4) 0.2163(3) 0.0304(9) Uani 1 1 d .
H17 H -0.1820 0.4266 0.2042 0.036 Uiso 1 1 calc R
C18 C -0.3733(5) 0.2824(5) 0.1122(4) 0.0558(13) Uani 1 1 d .
H18A H -0.4457 0.3414 0.0951 0.084 Uiso 1 1 calc R
H18B H -0.4279 0.2127 0.1212 0.084 Uiso 1 1 calc R
H18C H -0.3334 0.2443 0.0534 0.084 Uiso 1 1 calc R
C19 C -0.2992(5) 0.4272(4) 0.3067(4) 0.0439(11) Uani 1 1 d .
H19A H -0.3738 0.4822 0.2844 0.066 Uiso 1 1 calc R
H19B H -0.2122 0.4814 0.3715 0.066 Uiso 1 1 calc R
H19C H -0.3512 0.3621 0.3220 0.066 Uiso 1 1 calc R
C20 C -0.0548(5) 0.2521(4) -0.0951(3) 0.0324(9) Uani 1 1 d .
H20A H -0.1377 0.3046 -0.0872 0.049 Uiso 1 1 calc R
H20B H -0.1004 0.1650 -0.1506 0.049 Uiso 1 1 calc R
H20C H 0.0177 0.2942 -0.1161 0.049 Uiso 1 1 calc R
C21 C 0.1886(4) 0.1417(3) -0.0024(3) 0.0315(9) Uani 1 1 d .
H21A H 0.2529 0.1277 0.0616 0.047 Uiso 1 1 calc R
H21B H 0.2549 0.1862 -0.0259 0.047 Uiso 1 1 calc R
H21C H 0.1363 0.0575 -0.0602 0.047 Uiso 1 1 calc R
C22 C 0.5985(5) 0.7061(4) 0.1958(3) 0.0399(10) Uani 1 1 d .
H22A H 0.5243 0.6649 0.2170 0.048 Uiso 1 1 calc R
H22B H 0.5991 0.6441 0.1257 0.048 Uiso 1 1 calc R

loop_
_atom_site_aniso_label
_atom_site_aniso_U_11
_atom_site_aniso_U_22
_atom_site_aniso_U_33
_atom_site_aniso_U_23
_atom_site_aniso_U_13
_atom_site_aniso_U_12
Pt1 0.02056(8) 0.01476(8) 0.01959(8) 0.00615(5) 0.00851(5) 0.00178(5)
Cl1 0.0376(5) 0.0239(5) 0.0272(5) 0.0082(4) 0.0197(4) 0.0012(4)
Cl2 0.0439(6) 0.0481(7) 0.0530(7) 0.0259(6) 0.0177(5) 0.0085(5)
Cl3 0.0458(7) 0.0494(7) 0.1020(11) 0.0433(8) -0.0057(7) -0.0052(6)
S1 0.0250(5) 0.0153(4) 0.0206(4) 0.0048(3) 0.0086(4) 0.0008(3)
O1 0.0269(13) 0.0172(12) 0.0256(13) 0.0043(10) 0.0138(11) -0.0025(10)
O2 0.0383(16) 0.0237(14) 0.0302(14) 0.0031(11) 0.0153(12) -0.0117(12)
N1 0.0151(14) 0.0143(14) 0.0169(14) 0.0055(12) 0.0044(11) 0.0038(11)
C1 0.0193(17) 0.0184(17) 0.0158(16) 0.0062(14) 0.0044(14) 0.0025(14)
C2 0.028(2) 0.0213(18) 0.0214(18) 0.0078(15) 0.0080(15) -0.0029(15)
C3 0.035(2) 0.0162(18) 0.0237(19) 0.0060(15) 0.0041(16) -0.0020(16)
C4 0.042(2) 0.0187(19) 0.026(2) 0.0036(16) 0.0149(18) 0.0031(17)
C5 0.033(2) 0.027(2) 0.0222(19) 0.0065(16) 0.0134(16) 0.0032(16)
C6 0.0216(18) 0.0188(17) 0.0181(17) 0.0064(14) 0.0048(14) 0.0037(14)
C7 0.0170(17) 0.0226(18) 0.0208(17) 0.0111(15) 0.0075(14) 0.0027(14)
C8 0.0252(18) 0.0116(16) 0.0192(17) 0.0052(14) 0.0111(14) -0.0010(14)
C9 0.0238(18) 0.0195(18) 0.0169(17) 0.0061(14) 0.0067(14) 0.0019(14)
C10 0.036(2) 0.0172(18) 0.0275(19) 0.0110(15) 0.0147(17) 0.0074(16)
C11 0.039(2) 0.0186(18) 0.028(2) 0.0078(16) 0.0196(17) 0.0002(16)
C12 0.0235(19) 0.0258(19) 0.028(2) 0.0041(16) 0.0156(16) -0.0033(16)
C13 0.0217(18) 0.0175(17) 0.0210(17) 0.0058(14) 0.0101(15) -0.0001(14)
C14 0.0214(19) 0.030(2) 0.040(2) 0.0217(18) 0.0101(17) 0.0085(16)
C15 0.037(2) 0.043(3) 0.055(3) 0.028(2) 0.023(2) 0.019(2)
C16 0.025(2) 0.048(3) 0.051(3) 0.013(2) -0.001(2) 0.006(2)
C17 0.0207(19) 0.030(2) 0.043(2) 0.0186(18) 0.0104(17) 0.0021(16)
C18 0.030(2) 0.063(3) 0.055(3) 0.016(3) -0.004(2) 0.012(2)
C19 0.044(3) 0.038(2) 0.067(3) 0.025(2) 0.035(2) 0.018(2)
C20 0.038(2) 0.027(2) 0.024(2) 0.0081(17) 0.0020(17) 0.0043(18)
C21 0.036(2) 0.0218(19) 0.032(2) 0.0049(17) 0.0129(18) 0.0085(17)
C22 0.036(2) 0.030(2) 0.049(3) 0.007(2) 0.019(2) 0.0000(18)

loop_
_atom_type_symbol
_atom_type_description
_atom_type_scat_dispersion_real
_atom_type_scat_dispersion_imag
_atom_type_scat_source
C C 0.0033 0.0016 'International Tables Vol C Tables 4.2.6.8 and 6.1.1.4'
H H 0.0000 0.0000 'International Tables Vol C Tables 4.2.6.8 and 6.1.1.4'
N N 0.0061 0.0033 'International Tables Vol C Tables 4.2.6.8 and 6.1.1.4'
O O 0.0106 0.0060 'International Tables Vol C Tables 4.2.6.8 and 6.1.1.4'
S S 0.1246 0.1234 'International Tables Vol C Tables 4.2.6.8 and 6.1.1.4'
Cl Cl 0.1484 0.1585 'International Tables Vol C Tables 4.2.6.8 and 6.1.1.4'
Pt Pt -1.7033 8.3905 'International Tables Vol C Tables 4.2.6.8 and 6.1.1.4'

loop_
_geom_angle_atom_site_label_1
_geom_angle_atom_site_label_2
_geom_angle_atom_site_label_3
_geom_angle
O1 Pt1 N1 90.26(10)
O1 Pt1 S1 172.36(7)
N1 Pt1 S1 97.35(7)
O1 Pt1 Cl1 83.94(7)
N1 Pt1 Cl1 174.13(8)
S1 Pt1 Cl1 88.46(3)
O2 S1 C20 106.60(17)
O2 S1 C21 107.85(17)
C20 S1 C21 102.25(19)
O2 S1 Pt1 119.97(10)
C20 S1 Pt1 110.28(13)
C21 S1 Pt1 108.43(13)
C1 O1 Pt1 126.1(2)
C7 N1 C8 114.9(3)
C7 N1 Pt1 121.8(2)
C8 N1 Pt1 123.3(2)
O1 C1 C6 124.1(3)
O1 C1 C2 117.8(3)
C6 C1 C2 118.0(3)
C3 C2 C1 120.6(3)
C3 C2 H2 119.7
C1 C2 H2 119.7
C2 C3 C4 121.5(3)
C2 C3 H3 119.3
C4 C3 H3 119.3
C5 C4 C3 118.9(3)
C5 C4 H4 120.6
C3 C4 H4 120.6
C4 C5 C6 121.3(3)
C4 C5 H5 119.3
C6 C5 H5 119.3
C1 C6 C5 119.7(3)
C1 C6 C7 122.5(3)
C5 C6 C7 117.7(3)
N1 C7 C6 129.8(3)
N1 C7 H7 115.1
C6 C7 H7 115.1
C13 C8 C9 123.2(3)
C13 C8 N1 118.7(3)
C9 C8 N1 118.1(3)
C10 C9 C8 117.2(3)
C10 C9 C14 120.2(3)
C8 C9 C14 122.5(3)
C11 C10 C9 121.0(3)
C11 C10 H10 119.5
C9 C10 H10 119.5
C10 C11 C12 120.3(3)
C10 C11 H11 119.9
C12 C11 H11 119.9
C11 C12 C13 121.6(3)
C11 C12 H12 119.2
C13 C12 H12 119.2
C12 C13 C8 116.8(3)
C12 C13 C17 119.9(3)
C8 C13 C17 123.3(3)
C9 C14 C16 109.4(3)
C9 C14 C15 112.7(3)
C16 C14 C15 110.0(3)
C9 C14 H14 108.2
C16 C14 H14 108.2
C15 C14 H14 108.2
C14 C15 H15A 109.5
C14 C15 H15B 109.5
H15A C15 H15B 109.5
C14 C15 H15C 109.5
H15A C15 H15C 109.5
H15B C15 H15C 109.5
C14 C16 H16A 109.5
C14 C16 H16B 109.5
H16A C16 H16B 109.5
C14 C16 H16C 109.5
H16A C16 H16C 109.5
H16B C16 H16C 109.5
C13 C17 C18 112.1(3)
C13 C17 C19 111.0(3)
C18 C17 C19 110.0(3)
C13 C17 H17 107.9
C18 C17 H17 107.9
C19 C17 H17 107.9
C17 C18 H18A 109.5
C17 C18 H18B 109.5
H18A C18 H18B 109.5
C17 C18 H18C 109.5
H18A C18 H18C 109.5
H18B C18 H18C 109.5
C17 C19 H19A 109.5
C17 C19 H19B 109.5
H19A C19 H19B 109.5
C17 C19 H19C 109.5
H19A C19 H19C 109.5
H19B C19 H19C 109.5
S1 C20 H20A 109.5
S1 C20 H20B 109.5
H20A C20 H20B 109.5
S1 C20 H20C 109.5
H20A C20 H20C 109.5
H20B C20 H20C 109.5
S1 C21 H21A 109.5
S1 C21 H21B 109.5
H21A C21 H21B 109.5
S1 C21 H21C 109.5
H21A C21 H21C 109.5
H21B C21 H21C 109.5
Cl3 C22 Cl2 110.5(2)
Cl3 C22 H22A 109.5
Cl2 C22 H22A 109.5
Cl3 C22 H22B 109.5
Cl2 C22 H22B 109.5
H22A C22 H22B 108.1

loop_
_geom_bond_atom_site_label_1
_geom_bond_atom_site_label_2
_geom_bond_distance
Pt1 O1 2.015(2)
Pt1 N1 2.040(3)
Pt1 S1 2.2181(8)
Pt1 Cl1 2.3118(8)
Cl2 C22 1.766(4)
Cl3 C22 1.758(4)
S1 O2 1.457(2)
S1 C20 1.772(4)
S1 C21 1.774(4)
O1 C1 1.307(4)
N1 C7 1.300(4)
N1 C8 1.451(4)
C1 C6 1.408(5)
C1 C2 1.415(5)
C2 C3 1.372(5)
C2 H2 0.9500
C3 C4 1.394(5)
C3 H3 0.9500
C4 C5 1.368(5)
C4 H4 0.9500
C5 C6 1.412(5)
C5 H5 0.9500
C6 C7 1.427(5)
C7 H7 0.9500
C8 C13 1.398(5)
C8 C9 1.399(5)
C9 C10 1.397(5)
C9 C14 1.519(5)
C10 C11 1.378(5)
C10 H10 0.9500
C11 C12 1.382(5)
C11 H11 0.9500
C12 C13 1.393(5)
C12 H12 0.9500
C13 C17 1.513(5)
C14 C16 1.527(6)
C14 C15 1.531(5)
C14 H14 1.0000
C15 H15A 0.9800
C15 H15B 0.9800
C15 H15C 0.9800
C16 H16A 0.9800
C16 H16B 0.9800
C16 H16C 0.9800
C17 C18 1.526(5)
C17 C19 1.528(5)
C17 H17 1.0000
C18 H18A 0.9800
C18 H18B 0.9800
C18 H18C 0.9800
C19 H19A 0.9800
C19 H19B 0.9800
C19 H19C 0.9800
C20 H20A 0.9800
C20 H20B 0.9800
C20 H20C 0.9800
C21 H21A 0.9800
C21 H21B 0.9800
C21 H21C 0.9800
C22 H22A 0.9900
C22 H22B 0.9900

loop_
_geom_torsion_atom_site_label_1
_geom_torsion_atom_site_label_2
_geom_torsion_atom_site_label_3
_geom_torsion_atom_site_label_4
_geom_torsion
O1 Pt1 S1 O2 -167.7(6)
N1 Pt1 S1 O2 7.80(15)
Cl1 Pt1 S1 O2 -173.08(14)
O1 Pt1 S1 C20 -43.3(6)
N1 Pt1 S1 C20 132.19(16)
Cl1 Pt1 S1 C20 -48.69(15)
O1 Pt1 S1 C21 67.9(6)
N1 Pt1 S1 C21 -116.61(16)
Cl1 Pt1 S1 C21 62.51(14)
N1 Pt1 O1 C1 -25.0(3)
S1 Pt1 O1 C1 150.5(4)
Cl1 Pt1 O1 C1 155.9(3)
O1 Pt1 N1 C7 16.1(3)
S1 Pt1 N1 C7 -163.4(2)
Cl1 Pt1 N1 C7 25.2(9)
O1 Pt1 N1 C8 -161.6(2)
S1 Pt1 N1 C8 19.0(2)
Cl1 Pt1 N1 C8 -152.4(6)
Pt1 O1 C1 C6 19.2(5)
Pt1 O1 C1 C2 -162.8(2)
O1 C1 C2 C3 179.9(3)
C6 C1 C2 C3 -2.0(5)
C1 C2 C3 C4 1.2(5)
C2 C3 C4 C5 0.6(6)
C3 C4 C5 C6 -1.6(6)
O1 C1 C6 C5 179.0(3)
C2 C1 C6 C5 1.1(5)
O1 C1 C6 C7 3.1(5)
C2 C1 C6 C7 -174.8(3)
C4 C5 C6 C1 0.7(5)
C4 C5 C6 C7 176.8(3)
C8 N1 C7 C6 175.8(3)
Pt1 N1 C7 C6 -2.0(5)
C1 C6 C7 N1 -12.5(6)
C5 C6 C7 N1 171.5(3)
C7 N1 C8 C13 77.5(4)
Pt1 N1 C8 C13 -104.7(3)
C7 N1 C8 C9 -101.7(3)
Pt1 N1 C8 C9 76.1(3)
C13 C8 C9 C10 0.3(5)
N1 C8 C9 C10 179.6(3)
C13 C8 C9 C14 -176.4(3)
N1 C8 C9 C14 2.8(5)
C8 C9 C10 C11 0.3(5)
C14 C9 C10 C11 177.1(3)
C9 C10 C11 C12 -0.9(5)
C10 C11 C12 C13 1.0(5)
C11 C12 C13 C8 -0.4(5)
C11 C12 C13 C17 178.8(3)
C9 C8 C13 C12 -0.2(5)
N1 C8 C13 C12 -179.5(3)
C9 C8 C13 C17 -179.4(3)
N1 C8 C13 C17 1.4(5)
C10 C9 C14 C16 -86.3(4)
C8 C9 C14 C16 90.4(4)
C10 C9 C14 C15 36.5(5)
C8 C9 C14 C15 -146.9(3)
C12 C13 C17 C18 -49.9(5)
C8 C13 C17 C18 129.2(4)
C12 C13 C17 C19 73.5(4)
C8 C13 C17 C19 -107.3(4)
